data_7011828
loop_
_publ_author_name
'Annemarie A. La Pens\'ee'
'Jamie Bickley'
'Simon J. Higgins'

_publ_section_title
;
 Homoleptic iron(II)--diphosphine and --diarsine complexes: syntheses,
 characterization and redox properties
;
_journal_issue 16
_journal_name_full 'J. Chem. Soc., Dalton Trans.'
_journal_page_first 3241
_journal_page_last 3244
_journal_paper_doi 10.1039/b204533h
_journal_year 2002
_chemical_formula_sum 'C30 H49 As6 B2 F8 Fe O0.5'
_chemical_formula_weight 1096.68
_chemical_name_systematic
; 
? 
;
_space_group_IT_number 14
_symmetry_cell_setting monoclinic
_symmetry_space_group_name_Hall '-P 2ybc'
_symmetry_space_group_name_H-M 'P 1 21/c 1'
_atom_sites_solution_hydrogens geom
_atom_sites_solution_primary direct
_atom_sites_solution_secondary difmap
_audit_creation_method SHELXL-97
_cell_angle_alpha 90.00
_cell_angle_beta 95.5350(10)
_cell_angle_gamma 90.00
_cell_formula_units_Z 8
_cell_length_a 12.0709(7)
_cell_length_b 16.5127(9)
_cell_length_c 38.986(2)
_cell_measurement_reflns_used 9999
_cell_measurement_temperature 150(2)
_cell_measurement_theta_max 55.261
_cell_measurement_theta_min 4.540
_cell_volume 7734.6(7)
_computing_cell_refinement SMART
_computing_data_collection 'SMART (Bruker, 2000)'
_computing_data_reduction 'SHELXTL (Bruker, 2000)'
_computing_structure_refinement 'SHELXL97 (Sheldrick, 1997)'
_computing_structure_solution 'SHELXS97 (Sheldrick, 1990)'
_diffrn_ambient_temperature 150(2)
_diffrn_measured_fraction_theta_full 0.928
_diffrn_measured_fraction_theta_max 0.928
_diffrn_measurement_device_type 'Bruker Apex CCD area detector'
_diffrn_measurement_method '\w scans'
_diffrn_radiation_monochromator graphite
_diffrn_radiation_source 'fine-focus sealed tube'
_diffrn_radiation_type MoK\a
_diffrn_radiation_wavelength 0.71073
_diffrn_reflns_av_R_equivalents 0.0367
_diffrn_reflns_av_sigmaI/netI 0.0503
_diffrn_reflns_limit_h_max 13
_diffrn_reflns_limit_h_min -15
_diffrn_reflns_limit_k_max 19
_diffrn_reflns_limit_k_min -21
_diffrn_reflns_limit_l_max 51
_diffrn_reflns_limit_l_min -34
_diffrn_reflns_number 48101
_diffrn_reflns_theta_full 28.29
_diffrn_reflns_theta_max 28.29
_diffrn_reflns_theta_min 1.34
_exptl_absorpt_coefficient_mu 5.547
_exptl_absorpt_correction_T_max 0.4900
_exptl_absorpt_correction_T_min 0.2869
_exptl_absorpt_correction_type empirical
_exptl_absorpt_process_details '(SADABS; Sheldrick, 2000)'
_exptl_crystal_colour Orange
_exptl_crystal_density_diffrn 1.884
_exptl_crystal_density_method 'not measured'
_exptl_crystal_description Block
_exptl_crystal_F_000 4312
_exptl_crystal_size_max 0.30
_exptl_crystal_size_mid 0.24
_exptl_crystal_size_min 0.15
_refine_diff_density_max 1.718
_refine_diff_density_min -0.780
_refine_diff_density_rms 0.121
_refine_ls_extinction_method none
_refine_ls_goodness_of_fit_ref 1.018
_refine_ls_hydrogen_treatment mixed
_refine_ls_matrix_type full
_refine_ls_number_parameters 886
_refine_ls_number_reflns 17812
_refine_ls_number_restraints 2
_refine_ls_restrained_S_all 1.018
_refine_ls_R_factor_all 0.0532
_refine_ls_R_factor_gt 0.0360
_refine_ls_shift/su_max 0.001
_refine_ls_shift/su_mean 0.000
_refine_ls_structure_factor_coef Fsqd
_refine_ls_weighting_details 'calc w=1/[\s^2^(Fo^2^)+(0.0424P)^2^+2.5400P] where P=(Fo^2^+2Fc^2^)/3'
_refine_ls_weighting_scheme calc
_refine_ls_wR_factor_gt 0.0811
_refine_ls_wR_factor_ref 0.0872
_reflns_number_gt 13967
_reflns_number_total 17812
_reflns_threshold_expression >2sigma(I)
_cod_data_source_file b204533h.txt
_cod_data_source_block al302m
_cod_depositor_comments
;
The following automatic conversions were performed:
'_symmetry_cell_setting' value 'Monoclinic' changed to 'monoclinic'
according to '/home/saulius/struct/CIF-dictionaries/cif_core.dic'
dictionary named 'cif_core.dic' version 2.4.1 from 2010-06-29.

Automatic conversion script
Id: cif_fix_enum 1527 2010-12-29 10:47:43Z saulius 
;
_cod_original_sg_symbol_H-M 'P 21/c'
_cod_original_formula_sum 'C30 H49 As6 B2 F8 Fe O0.50'
_cod_database_code 7011828

loop_
_symmetry_equiv_pos_as_xyz
'x, y, z'
'-x, y+1/2, -z+1/2'
'-x, -y, -z'
'x, -y-1/2, z-1/2'

loop_
_atom_site_label
_atom_site_type_symbol
_atom_site_fract_x
_atom_site_fract_y
_atom_site_fract_z
_atom_site_U_iso_or_equiv
_atom_site_adp_type
_atom_site_occupancy
_atom_site_symmetry_multiplicity
_atom_site_calc_flag
_atom_site_refinement_flags
_atom_site_disorder_assembly
_atom_site_disorder_group
As1 As 0.91377(3) 0.32334(2) 0.173011(9) 0.01872(8) Uani 1 1 d . . .
As2 As 0.89240(3) 0.41170(2) 0.098825(9) 0.01971(8) Uani 1 1 d . . .
As3 As 0.78260(3) 0.21679(2) 0.103107(10) 0.01919(8) Uani 1 1 d . . .
As4 As 0.61486(3) 0.36614(2) 0.087877(9) 0.01849(8) Uani 1 1 d . . .
As5 As 0.64037(3) 0.28290(2) 0.166337(9) 0.01788(8) Uani 1 1 d . . .
As6 As 0.72020(3) 0.46753(2) 0.157185(9) 0.01831(8) Uani 1 1 d . . .
As7 As 0.23061(3) 0.95017(2) 0.078013(9) 0.02171(9) Uani 1 1 d . . .
As8 As 0.28032(3) 0.96681(2) 0.159841(9) 0.01957(8) Uani 1 1 d . . .
As9 As 0.07852(3) 0.84118(2) 0.129664(10) 0.02224(9) Uani 1 1 d . . .
As10 As 0.29856(3) 0.76202(2) 0.167772(9) 0.01908(8) Uani 1 1 d . . .
As11 As 0.46330(3) 0.85992(2) 0.117559(10) 0.02026(8) Uani 1 1 d . . .
As12 As 0.26499(3) 0.75009(2) 0.081042(10) 0.02368(9) Uani 1 1 d . . .
B1 B 0.3213(4) 0.1876(3) 0.24884(13) 0.0297(10) Uani 1 1 d . . .
B2 B 0.2443(4) 0.4490(3) 0.02124(13) 0.0328(11) Uani 1 1 d . . .
B3 B 0.7739(4) 0.9316(3) 0.03822(12) 0.0304(11) Uani 1 1 d . . .
B4 B 0.8027(5) 0.9901(3) 0.21464(14) 0.0362(12) Uani 1 1 d . . .
C1 C 0.9853(3) 0.2185(2) 0.18120(10) 0.0277(9) Uani 1 1 d . . .
H1A H 1.0069 0.1968 0.1594 0.041 Uiso 1 1 calc R . .
H1B H 0.9332 0.1810 0.1908 0.041 Uiso 1 1 calc R . .
H1C H 1.0516 0.2248 0.1976 0.041 Uiso 1 1 calc R . .
C2 C 0.9035(4) 0.3554(3) 0.22105(9) 0.0303(9) Uani 1 1 d . . .
H2A H 0.9648 0.3922 0.2285 0.045 Uiso 1 1 calc R . .
H2B H 0.9082 0.3071 0.2357 0.045 Uiso 1 1 calc R . .
H2C H 0.8323 0.3828 0.2229 0.045 Uiso 1 1 calc R . .
C3 C 1.0411(3) 0.3838(2) 0.15994(10) 0.0215(8) Uani 1 1 d . . .
C4 C 1.1372(3) 0.3944(2) 0.18199(11) 0.0318(10) Uani 1 1 d . . .
H4 H 1.1410 0.3757 0.2051 0.038 Uiso 1 1 calc R . .
C5 C 1.2274(3) 0.4325(3) 0.16974(13) 0.0384(11) Uani 1 1 d . . .
H5 H 1.2926 0.4417 0.1849 0.046 Uiso 1 1 calc R . .
C6 C 1.2243(3) 0.4575(2) 0.13609(13) 0.0367(11) Uani 1 1 d . . .
H6 H 1.2883 0.4818 0.1280 0.044 Uiso 1 1 calc R . .
C7 C 1.1285(3) 0.4476(2) 0.11363(11) 0.0311(9) Uani 1 1 d . . .
H7 H 1.1262 0.4649 0.0903 0.037 Uiso 1 1 calc R . .
C8 C 1.0358(3) 0.4116(2) 0.12616(10) 0.0212(8) Uani 1 1 d . . .
C9 C 0.8837(3) 0.5283(2) 0.09077(10) 0.0279(9) Uani 1 1 d . . .
H9A H 0.8778 0.5563 0.1127 0.042 Uiso 1 1 calc R . .
H9B H 0.8181 0.5405 0.0748 0.042 Uiso 1 1 calc R . .
H9C H 0.9508 0.5465 0.0808 0.042 Uiso 1 1 calc R . .
C10 C 0.9267(4) 0.3808(3) 0.05283(10) 0.0408(11) Uani 1 1 d . . .
H10A H 0.9390 0.4295 0.0394 0.061 Uiso 1 1 calc R . .
H10B H 0.8644 0.3499 0.0414 0.061 Uiso 1 1 calc R . .
H10C H 0.9940 0.3472 0.0546 0.061 Uiso 1 1 calc R . .
C11 C 0.9094(4) 0.1864(3) 0.07844(12) 0.0383(11) Uani 1 1 d . . .
H11A H 0.9034 0.1291 0.0720 0.057 Uiso 1 1 calc R . .
H11B H 0.9785 0.1953 0.0933 0.057 Uiso 1 1 calc R . .
H11C H 0.9100 0.2197 0.0576 0.057 Uiso 1 1 calc R . .
C12 C 0.7722(4) 0.1148(2) 0.12770(10) 0.0300(9) Uani 1 1 d . . .
H12A H 0.7017 0.1130 0.1382 0.045 Uiso 1 1 calc R . .
H12B H 0.8344 0.1105 0.1457 0.045 Uiso 1 1 calc R . .
H12C H 0.7751 0.0696 0.1115 0.045 Uiso 1 1 calc R . .
C13 C 0.6561(3) 0.2034(2) 0.06845(9) 0.0203(8) Uani 1 1 d . . .
C14 C 0.6363(3) 0.1314(2) 0.05032(9) 0.0256(8) Uani 1 1 d . . .
H14 H 0.6881 0.0881 0.0535 0.031 Uiso 1 1 calc R . .
C15 C 0.5417(3) 0.1226(2) 0.02778(10) 0.0283(9) Uani 1 1 d . . .
H15 H 0.5285 0.0732 0.0155 0.034 Uiso 1 1 calc R . .
C16 C 0.4660(4) 0.1853(3) 0.02299(10) 0.0313(10) Uani 1 1 d . . .
H16 H 0.4006 0.1789 0.0076 0.038 Uiso 1 1 calc R . .
C17 C 0.4852(3) 0.2577(2) 0.04060(10) 0.0268(9) Uani 1 1 d . . .
H17 H 0.4336 0.3011 0.0372 0.032 Uiso 1 1 calc R . .
C18 C 0.5809(3) 0.2661(2) 0.06341(9) 0.0209(8) Uani 1 1 d . . .
C19 C 0.4699(3) 0.4009(3) 0.10036(10) 0.0303(9) Uani 1 1 d . . .
H19A H 0.4511 0.4535 0.0897 0.045 Uiso 1 1 calc R . .
H19B H 0.4723 0.4058 0.1255 0.045 Uiso 1 1 calc R . .
H19C H 0.4134 0.3610 0.0922 0.045 Uiso 1 1 calc R . .
C20 C 0.6285(4) 0.4376(3) 0.04903(10) 0.0325(10) Uani 1 1 d . . .
H20A H 0.6885 0.4182 0.0359 0.049 Uiso 1 1 calc R . .
H20B H 0.6458 0.4925 0.0574 0.049 Uiso 1 1 calc R . .
H20C H 0.5583 0.4381 0.0342 0.049 Uiso 1 1 calc R . .
C21 C 0.5105(3) 0.2217(2) 0.14742(10) 0.0286(9) Uani 1 1 d . . .
H21A H 0.4706 0.2008 0.1663 0.043 Uiso 1 1 calc R . .
H21B H 0.5344 0.1764 0.1337 0.043 Uiso 1 1 calc R . .
H21C H 0.4610 0.2572 0.1328 0.043 Uiso 1 1 calc R . .
C22 C 0.6909(3) 0.2083(2) 0.20316(9) 0.0266(9) Uani 1 1 d . . .
H22A H 0.7437 0.2360 0.2199 0.040 Uiso 1 1 calc R . .
H22B H 0.7275 0.1618 0.1935 0.040 Uiso 1 1 calc R . .
H22C H 0.6269 0.1896 0.2147 0.040 Uiso 1 1 calc R . .
C23 C 0.5739(3) 0.3668(2) 0.19247(9) 0.0199(8) Uani 1 1 d . . .
C24 C 0.4908(3) 0.3491(2) 0.21405(9) 0.0252(8) Uani 1 1 d . . .
H24 H 0.4643 0.2953 0.2159 0.030 Uiso 1 1 calc R . .
C25 C 0.4474(3) 0.4114(2) 0.23279(10) 0.0277(9) Uani 1 1 d . . .
H25 H 0.3910 0.3998 0.2475 0.033 Uiso 1 1 calc R . .
C26 C 0.4856(3) 0.4901(2) 0.23025(9) 0.0248(8) Uani 1 1 d . . .
H26 H 0.4549 0.5322 0.2430 0.030 Uiso 1 1 calc R . .
C27 C 0.5686(3) 0.5074(2) 0.20914(9) 0.0241(8) Uani 1 1 d . . .
H27 H 0.5958 0.5612 0.2077 0.029 Uiso 1 1 calc R . .
C28 C 0.6122(3) 0.4457(2) 0.19006(9) 0.0203(8) Uani 1 1 d . . .
C29 C 0.6432(3) 0.5571(2) 0.13238(11) 0.0291(9) Uani 1 1 d . . .
H29A H 0.5685 0.5396 0.1233 0.044 Uiso 1 1 calc R . .
H29B H 0.6852 0.5739 0.1133 0.044 Uiso 1 1 calc R . .
H29C H 0.6371 0.6028 0.1481 0.044 Uiso 1 1 calc R . .
C30 C 0.8335(3) 0.5324(2) 0.18342(10) 0.0280(9) Uani 1 1 d . . .
H30A H 0.8106 0.5429 0.2064 0.042 Uiso 1 1 calc R . .
H30B H 0.8425 0.5839 0.1715 0.042 Uiso 1 1 calc R . .
H30C H 0.9043 0.5030 0.1855 0.042 Uiso 1 1 calc R . .
C31 C 0.3277(4) 0.9575(3) 0.04117(10) 0.0328(10) Uani 1 1 d . . .
H31A H 0.3672 1.0094 0.0427 0.049 Uiso 1 1 calc R . .
H31B H 0.2831 0.9537 0.0189 0.049 Uiso 1 1 calc R . .
H31C H 0.3817 0.9131 0.0433 0.049 Uiso 1 1 calc R . .
C32 C 0.0871(3) 0.9552(3) 0.05104(11) 0.0332(10) Uani 1 1 d . . .
H32A H 0.0289 0.9655 0.0663 0.050 Uiso 1 1 calc R . .
H32B H 0.0724 0.9036 0.0390 0.050 Uiso 1 1 calc R . .
H32C H 0.0877 0.9990 0.0341 0.050 Uiso 1 1 calc R . .
C33 C 0.2338(3) 1.0585(2) 0.09766(10) 0.0249(8) Uani 1 1 d . . .
C34 C 0.2200(3) 1.1275(3) 0.07705(11) 0.0315(10) Uani 1 1 d . . .
H34 H 0.2135 1.1230 0.0526 0.038 Uiso 1 1 calc R . .
C35 C 0.2158(3) 1.2035(3) 0.09276(13) 0.0358(11) Uani 1 1 d . . .
H35 H 0.2072 1.2510 0.0790 0.043 Uiso 1 1 calc R . .
C36 C 0.2241(3) 1.2093(2) 0.12841(12) 0.0316(10) Uani 1 1 d . . .
H36 H 0.2199 1.2609 0.1389 0.038 Uiso 1 1 calc R . .
C37 C 0.2383(3) 1.1409(2) 0.14881(11) 0.0276(9) Uani 1 1 d . . .
H37 H 0.2436 1.1454 0.1732 0.033 Uiso 1 1 calc R . .
C38 C 0.2446(3) 1.0658(2) 0.13335(10) 0.0226(8) Uani 1 1 d . . .
C39 C 0.4217(3) 1.0017(2) 0.18335(10) 0.0274(9) Uani 1 1 d . . .
H39A H 0.4735 1.0146 0.1663 0.041 Uiso 1 1 calc R . .
H39B H 0.4528 0.9581 0.1984 0.041 Uiso 1 1 calc R . .
H39C H 0.4099 1.0498 0.1972 0.041 Uiso 1 1 calc R . .
C40 C 0.1890(4) 0.9726(2) 0.19842(10) 0.0319(10) Uani 1 1 d . . .
H40A H 0.2369 0.9819 0.2198 0.048 Uiso 1 1 calc R . .
H40B H 0.1486 0.9215 0.2001 0.048 Uiso 1 1 calc R . .
H40C H 0.1358 1.0172 0.1947 0.048 Uiso 1 1 calc R . .
C41 C -0.0146(3) 0.9359(2) 0.13658(12) 0.0332(10) Uani 1 1 d . . .
H41A H -0.0798 0.9353 0.1196 0.050 Uiso 1 1 calc R . .
H41B H 0.0285 0.9854 0.1338 0.050 Uiso 1 1 calc R . .
H41C H -0.0389 0.9343 0.1598 0.050 Uiso 1 1 calc R . .
C42 C -0.0231(4) 0.7808(3) 0.09688(11) 0.0382(11) Uani 1 1 d . . .
H42A H 0.0042 0.7252 0.0949 0.057 Uiso 1 1 calc R . .
H42B H -0.0271 0.8072 0.0743 0.057 Uiso 1 1 calc R . .
H42C H -0.0974 0.7796 0.1050 0.057 Uiso 1 1 calc R . .
C43 C 0.0639(3) 0.7743(2) 0.17015(10) 0.0246(8) Uani 1 1 d . . .
C44 C -0.0370(4) 0.7648(3) 0.18456(11) 0.0328(10) Uani 1 1 d . . .
H44 H -0.1003 0.7957 0.1761 0.039 Uiso 1 1 calc R . .
C45 C -0.0440(4) 0.7102(3) 0.21116(11) 0.0355(11) Uani 1 1 d . . .
H45 H -0.1118 0.7048 0.2215 0.043 Uiso 1 1 calc R . .
C46 C 0.0468(4) 0.6635(3) 0.22285(10) 0.0347(10) Uani 1 1 d . . .
H46 H 0.0399 0.6242 0.2403 0.042 Uiso 1 1 calc R . .
C47 C 0.1482(4) 0.6735(2) 0.20920(10) 0.0308(9) Uani 1 1 d . . .
H47 H 0.2109 0.6418 0.2174 0.037 Uiso 1 1 calc R . .
C48 C 0.1565(3) 0.7306(2) 0.18328(9) 0.0222(8) Uani 1 1 d . . .
C49 C 0.3722(4) 0.7949(3) 0.21210(10) 0.0298(9) Uani 1 1 d . . .
H49A H 0.3305 0.8393 0.2215 0.045 Uiso 1 1 calc R . .
H49B H 0.4480 0.8131 0.2091 0.045 Uiso 1 1 calc R . .
H49C H 0.3753 0.7488 0.2280 0.045 Uiso 1 1 calc R . .
C50 C 0.3788(4) 0.6600(2) 0.16359(11) 0.0314(9) Uani 1 1 d . . .
H50A H 0.3327 0.6149 0.1703 0.047 Uiso 1 1 calc R . .
H50B H 0.4485 0.6614 0.1787 0.047 Uiso 1 1 calc R . .
H50C H 0.3953 0.6527 0.1397 0.047 Uiso 1 1 calc R . .
C51 C 0.5759(3) 0.8307(3) 0.15486(10) 0.0299(9) Uani 1 1 d . . .
H51A H 0.5582 0.7775 0.1641 0.045 Uiso 1 1 calc R . .
H51B H 0.5770 0.8713 0.1732 0.045 Uiso 1 1 calc R . .
H51C H 0.6492 0.8285 0.1460 0.045 Uiso 1 1 calc R . .
C52 C 0.5347(3) 0.9592(2) 0.10325(11) 0.0293(9) Uani 1 1 d . . .
H52A H 0.5628 0.9506 0.0808 0.044 Uiso 1 1 calc R . .
H52B H 0.5966 0.9733 0.1203 0.044 Uiso 1 1 calc R . .
H52C H 0.4802 1.0034 0.1015 0.044 Uiso 1 1 calc R . .
C53 C 0.5001(3) 0.7778(2) 0.08450(10) 0.0249(8) Uani 1 1 d . . .
C54 C 0.6090(4) 0.7678(3) 0.07566(11) 0.0345(10) Uani 1 1 d . . .
H54 H 0.6664 0.8037 0.0844 0.041 Uiso 1 1 calc R . .
C55 C 0.6316(4) 0.7048(3) 0.05411(11) 0.0394(11) Uani 1 1 d . . .
H55 H 0.7051 0.6979 0.0478 0.047 Uiso 1 1 calc R . .
C56 C 0.5488(5) 0.6517(3) 0.04155(11) 0.0421(12) Uani 1 1 d . . .
H56 H 0.5660 0.6084 0.0270 0.051 Uiso 1 1 calc R . .
C57 C 0.4415(4) 0.6615(3) 0.05010(10) 0.0352(10) Uani 1 1 d . . .
H57 H 0.3847 0.6249 0.0416 0.042 Uiso 1 1 calc R . .
C58 C 0.4169(3) 0.7258(2) 0.07148(10) 0.0264(9) Uani 1 1 d . . .
C59 C 0.1999(4) 0.7600(3) 0.03348(10) 0.0400(11) Uani 1 1 d . . .
H59A H 0.2334 0.8062 0.0225 0.060 Uiso 1 1 calc R . .
H59B H 0.1194 0.7684 0.0331 0.060 Uiso 1 1 calc R . .
H59C H 0.2142 0.7103 0.0209 0.060 Uiso 1 1 calc R . .
C60 C 0.2027(4) 0.6443(2) 0.09068(12) 0.0386(11) Uani 1 1 d . . .
H60A H 0.2553 0.6017 0.0856 0.058 Uiso 1 1 calc R . .
H60B H 0.1324 0.6366 0.0763 0.058 Uiso 1 1 calc R . .
H60C H 0.1891 0.6414 0.1150 0.058 Uiso 1 1 calc R . .
F1 F 0.2483(2) 0.12347(15) 0.24466(7) 0.0417(6) Uani 1 1 d . . .
F2 F 0.2755(2) 0.25448(16) 0.23213(8) 0.0552(8) Uani 1 1 d . . .
F3 F 0.4207(2) 0.16657(15) 0.23509(8) 0.0514(8) Uani 1 1 d . . .
F4 F 0.3450(3) 0.20256(18) 0.28365(7) 0.0576(8) Uani 1 1 d . . .
F5 F 0.1832(3) 0.5129(2) 0.02938(9) 0.0803(11) Uani 1 1 d . . .
F6 F 0.2303(3) 0.3842(2) 0.04309(8) 0.0638(9) Uani 1 1 d . . .
F7 F 0.2135(2) 0.42491(18) -0.01221(6) 0.0501(7) Uani 1 1 d . . .
F8 F 0.3572(2) 0.46817(19) 0.02386(8) 0.0586(8) Uani 1 1 d . . .
F9 F 0.8072(5) 0.8561(5) 0.0274(2) 0.054(2) Uiso 0.537(17) 1 d P A 1
F9' F 0.8145(5) 0.8815(5) 0.0124(3) 0.049(3) Uiso 0.463(17) 1 d P A 2
F10 F 0.66169(19) 0.94200(14) 0.02972(6) 0.0305(5) Uani 1 1 d . A .
F11 F 0.7938(3) 0.9190(2) 0.07293(8) 0.0781(11) Uani 1 1 d . A .
F12 F 0.8321(2) 1.00004(19) 0.03085(9) 0.0628(9) Uani 1 1 d . A .
F13 F 0.8448(4) 0.9178(2) 0.22048(14) 0.128(2) Uani 1 1 d . B .
F14 F 0.7023(6) 0.9995(4) 0.19209(15) 0.063(2) Uiso 0.623(17) 1 d P B 1
F14' F 0.7447(11) 0.9674(8) 0.1853(3) 0.068(4) Uiso 0.377(17) 1 d P B 2
F15 F 0.7631(3) 1.0191(2) 0.24375(10) 0.0898(13) Uani 1 1 d . B .
F16 F 0.8808(2) 1.04471(16) 0.20445(7) 0.0481(7) Uani 1 1 d . B .
Fe1 Fe 0.76268(4) 0.34425(3) 0.130595(12) 0.01559(11) Uani 1 1 d . . .
Fe2 Fe 0.26929(4) 0.85483(3) 0.122194(12) 0.01717(11) Uani 1 1 d . . .
O1 O 0.9315(5) 0.7385(4) 0.0012(2) 0.140(3) Uani 1 1 d D . .
H100 H 0.953(10) 0.790(4) -0.007(3) 0.210 Uiso 1 1 d D . .
H101 H 0.960(9) 0.690(4) 0.013(3) 0.210 Uiso 1 1 d D . .

loop_
_atom_site_aniso_label
_atom_site_aniso_U_11
_atom_site_aniso_U_22
_atom_site_aniso_U_33
_atom_site_aniso_U_23
_atom_site_aniso_U_13
_atom_site_aniso_U_12
As1 0.01937(19) 0.01999(19) 0.01605(18) 0.00043(15) -0.00211(13) 0.00070(15)
As2 0.02181(19) 0.0217(2) 0.01536(18) -0.00069(15) 0.00067(14) -0.00436(15)
As3 0.01889(19) 0.01832(19) 0.02012(19) -0.00335(15) 0.00069(14) 0.00048(15)
As4 0.01941(19) 0.01767(19) 0.01731(18) -0.00039(14) -0.00373(14) -0.00048(14)
As5 0.01930(19) 0.01656(18) 0.01788(19) 0.00061(14) 0.00225(14) -0.00037(14)
As6 0.02157(19) 0.01567(18) 0.01738(19) -0.00136(14) 0.00025(14) -0.00059(14)
As7 0.0259(2) 0.0227(2) 0.01620(19) 0.00400(15) 0.00011(14) 0.00162(16)
As8 0.0248(2) 0.01711(19) 0.01665(18) -0.00103(14) 0.00109(14) -0.00040(15)
As9 0.0205(2) 0.0243(2) 0.0213(2) 0.00018(16) -0.00114(15) -0.00079(16)
As10 0.0236(2) 0.01778(19) 0.01556(18) 0.00185(14) 0.00023(14) -0.00060(15)
As11 0.0217(2) 0.01938(19) 0.01986(19) 0.00159(15) 0.00273(14) 0.00056(15)
As12 0.0328(2) 0.0204(2) 0.0175(2) -0.00317(15) 0.00078(15) -0.00216(16)
B1 0.034(3) 0.024(2) 0.032(3) 0.000(2) 0.008(2) 0.001(2)
B2 0.038(3) 0.033(3) 0.027(3) -0.001(2) 0.001(2) 0.004(2)
B3 0.036(3) 0.026(2) 0.028(3) -0.003(2) -0.002(2) 0.004(2)
B4 0.042(3) 0.031(3) 0.036(3) 0.005(2) 0.007(2) -0.005(2)
C1 0.028(2) 0.025(2) 0.030(2) 0.0041(17) -0.0020(16) 0.0046(17)
C2 0.036(2) 0.038(2) 0.0155(19) 0.0007(17) -0.0026(16) 0.0073(19)
C3 0.0171(18) 0.0178(18) 0.029(2) -0.0029(15) -0.0018(15) -0.0038(14)
C4 0.029(2) 0.024(2) 0.039(3) 0.0020(18) -0.0111(18) 0.0010(17)
C5 0.023(2) 0.026(2) 0.061(3) 0.005(2) -0.016(2) -0.0033(18)
C6 0.019(2) 0.025(2) 0.065(3) 0.006(2) 0.001(2) -0.0028(17)
C7 0.028(2) 0.029(2) 0.037(2) 0.0049(19) 0.0063(18) -0.0001(18)
C8 0.0187(18) 0.0172(18) 0.028(2) -0.0006(15) 0.0014(15) 0.0003(15)
C9 0.028(2) 0.026(2) 0.028(2) 0.0078(17) -0.0006(16) -0.0030(17)
C10 0.056(3) 0.048(3) 0.020(2) -0.005(2) 0.011(2) -0.010(2)
C11 0.030(2) 0.038(3) 0.049(3) -0.006(2) 0.016(2) 0.008(2)
C12 0.040(3) 0.019(2) 0.031(2) -0.0036(17) -0.0016(18) -0.0002(17)
C13 0.0211(19) 0.0237(19) 0.0159(18) -0.0026(15) 0.0010(14) -0.0062(15)
C14 0.033(2) 0.023(2) 0.020(2) -0.0045(16) 0.0030(16) -0.0002(17)
C15 0.038(2) 0.029(2) 0.018(2) -0.0062(17) 0.0026(16) -0.0102(18)
C16 0.034(2) 0.037(2) 0.022(2) 0.0024(18) -0.0056(17) -0.0111(19)
C17 0.026(2) 0.028(2) 0.025(2) 0.0013(17) -0.0050(16) -0.0020(17)
C18 0.0234(19) 0.0208(19) 0.0184(19) -0.0002(15) 0.0003(14) -0.0055(15)
C19 0.024(2) 0.037(2) 0.029(2) -0.0044(18) -0.0029(16) 0.0087(18)
C20 0.036(2) 0.032(2) 0.027(2) 0.0110(18) -0.0098(18) -0.0020(19)
C21 0.028(2) 0.027(2) 0.031(2) -0.0026(17) 0.0040(17) -0.0099(17)
C22 0.036(2) 0.026(2) 0.019(2) 0.0089(16) 0.0060(16) 0.0061(17)
C23 0.0199(18) 0.0211(19) 0.0181(18) -0.0005(15) -0.0004(14) 0.0079(15)
C24 0.028(2) 0.028(2) 0.0186(19) 0.0056(16) -0.0002(15) 0.0056(17)
C25 0.027(2) 0.038(2) 0.019(2) 0.0060(17) 0.0049(15) 0.0107(18)
C26 0.028(2) 0.029(2) 0.0169(19) -0.0040(16) -0.0003(15) 0.0124(17)
C27 0.025(2) 0.024(2) 0.022(2) -0.0029(16) -0.0014(15) 0.0044(16)
C28 0.0164(18) 0.0228(19) 0.0214(19) 0.0004(15) -0.0008(14) 0.0023(15)
C29 0.034(2) 0.018(2) 0.033(2) 0.0023(17) -0.0037(18) 0.0028(17)
C30 0.033(2) 0.022(2) 0.029(2) -0.0070(16) -0.0008(17) -0.0045(17)
C31 0.040(3) 0.042(3) 0.017(2) 0.0074(18) 0.0068(17) 0.005(2)
C32 0.031(2) 0.039(3) 0.028(2) 0.0094(19) -0.0078(17) 0.0020(19)
C33 0.022(2) 0.0202(19) 0.032(2) 0.0038(16) 0.0033(16) -0.0001(16)
C34 0.029(2) 0.032(2) 0.034(2) 0.0129(19) 0.0030(17) 0.0045(18)
C35 0.022(2) 0.026(2) 0.060(3) 0.017(2) 0.0043(19) 0.0040(17)
C36 0.022(2) 0.019(2) 0.054(3) 0.0017(19) 0.0039(18) 0.0044(16)
C37 0.021(2) 0.022(2) 0.039(2) -0.0012(17) 0.0026(16) 0.0021(16)
C38 0.0202(19) 0.0209(19) 0.027(2) 0.0002(16) 0.0037(15) 0.0008(15)
C39 0.029(2) 0.023(2) 0.028(2) -0.0026(17) -0.0088(16) -0.0021(17)
C40 0.044(3) 0.029(2) 0.024(2) -0.0084(17) 0.0117(18) -0.0016(19)
C41 0.025(2) 0.029(2) 0.045(3) 0.0009(19) 0.0007(18) 0.0072(18)
C42 0.032(2) 0.048(3) 0.032(2) -0.002(2) -0.0084(18) -0.009(2)
C43 0.028(2) 0.025(2) 0.021(2) -0.0028(16) 0.0043(15) -0.0039(16)
C44 0.030(2) 0.035(2) 0.034(2) -0.0094(19) 0.0045(18) -0.0098(19)
C45 0.038(3) 0.041(3) 0.030(2) -0.013(2) 0.0157(19) -0.019(2)
C46 0.053(3) 0.031(2) 0.022(2) -0.0008(18) 0.0081(19) -0.019(2)
C47 0.042(3) 0.025(2) 0.025(2) 0.0002(17) 0.0008(18) -0.0077(19)
C48 0.028(2) 0.0219(19) 0.0169(19) -0.0049(15) 0.0042(15) -0.0075(16)
C49 0.036(2) 0.035(2) 0.018(2) 0.0051(17) 0.0005(16) -0.0056(19)
C50 0.041(3) 0.022(2) 0.032(2) 0.0015(17) 0.0044(18) 0.0087(18)
C51 0.022(2) 0.036(2) 0.030(2) 0.0061(19) -0.0053(16) 0.0036(17)
C52 0.034(2) 0.022(2) 0.033(2) 0.0038(17) 0.0093(18) -0.0051(17)
C53 0.036(2) 0.0182(19) 0.022(2) 0.0043(15) 0.0098(16) 0.0083(17)
C54 0.039(3) 0.036(2) 0.030(2) 0.0090(19) 0.0124(19) 0.009(2)
C55 0.048(3) 0.042(3) 0.031(2) 0.013(2) 0.017(2) 0.021(2)
C56 0.073(4) 0.034(3) 0.022(2) 0.0076(19) 0.015(2) 0.027(2)
C57 0.059(3) 0.027(2) 0.020(2) 0.0032(17) 0.0063(19) 0.009(2)
C58 0.039(2) 0.022(2) 0.019(2) 0.0039(16) 0.0052(16) 0.0083(17)
C59 0.054(3) 0.046(3) 0.018(2) -0.007(2) -0.0066(19) 0.000(2)
C60 0.056(3) 0.026(2) 0.035(3) -0.0072(19) 0.005(2) -0.013(2)
F1 0.0471(16) 0.0343(14) 0.0436(16) -0.0065(12) 0.0039(12) -0.0135(12)
F2 0.0492(18) 0.0381(16) 0.081(2) 0.0251(15) 0.0215(16) 0.0122(13)
F3 0.0498(18) 0.0299(14) 0.080(2) 0.0074(14) 0.0342(15) 0.0079(12)
F4 0.064(2) 0.0583(19) 0.0479(18) -0.0290(15) -0.0087(14) 0.0046(15)
F5 0.099(3) 0.065(2) 0.076(2) -0.0246(19) 0.002(2) 0.039(2)
F6 0.067(2) 0.072(2) 0.0539(19) 0.0277(17) 0.0134(15) -0.0088(17)
F7 0.0547(18) 0.0656(19) 0.0289(14) -0.0099(13) -0.0019(12) -0.0002(15)
F8 0.0438(18) 0.075(2) 0.0541(18) 0.0160(16) -0.0119(14) -0.0156(15)
F10 0.0299(13) 0.0326(13) 0.0277(12) 0.0014(10) -0.0044(10) -0.0019(10)
F11 0.054(2) 0.132(3) 0.0432(18) 0.037(2) -0.0214(15) -0.014(2)
F12 0.0328(16) 0.063(2) 0.091(2) 0.0226(18) -0.0019(15) -0.0073(14)
F13 0.154(5) 0.039(2) 0.204(5) 0.037(3) 0.078(4) 0.037(2)
F15 0.102(3) 0.088(3) 0.089(3) -0.033(2) 0.062(2) -0.041(2)
F16 0.0493(17) 0.0483(17) 0.0472(17) 0.0063(13) 0.0079(13) -0.0139(13)
Fe1 0.0166(3) 0.0160(3) 0.0137(2) -0.00082(19) -0.00074(18) -0.0005(2)
Fe2 0.0207(3) 0.0167(3) 0.0138(3) 0.0003(2) -0.00007(19) -0.0001(2)
O1 0.077(4) 0.128(5) 0.212(8) -0.101(6) -0.007(4) 0.028(4)

loop_
_atom_type_symbol
_atom_type_description
_atom_type_scat_dispersion_real
_atom_type_scat_dispersion_imag
_atom_type_scat_source
C C 0.0033 0.0016 'International Tables Vol C Tables 4.2.6.8 and 6.1.1.4'
H H 0.0000 0.0000 'International Tables Vol C Tables 4.2.6.8 and 6.1.1.4'
B B 0.0013 0.0007 'International Tables Vol C Tables 4.2.6.8 and 6.1.1.4'
F F 0.0171 0.0103 'International Tables Vol C Tables 4.2.6.8 and 6.1.1.4'
Fe Fe 0.3463 0.8444 'International Tables Vol C Tables 4.2.6.8 and 6.1.1.4'
As As 0.0499 2.0058 'International Tables Vol C Tables 4.2.6.8 and 6.1.1.4'
O O 0.0106 0.0060 'International Tables Vol C Tables 4.2.6.8 and 6.1.1.4'

loop_
_geom_angle_atom_site_label_1
_geom_angle_atom_site_label_2
_geom_angle_atom_site_label_3
_geom_angle
_geom_angle_site_symmetry_1
_geom_angle_site_symmetry_3
_geom_angle_publ_flag
C3 As1 C1 98.67(16) . . ?
C3 As1 C2 103.69(17) . . ?
C1 As1 C2 98.69(17) . . ?
C3 As1 Fe1 108.54(11) . . ?
C1 As1 Fe1 122.95(12) . . ?
C2 As1 Fe1 120.82(12) . . ?
C8 As2 C10 104.32(18) . . ?
C8 As2 C9 96.92(16) . . ?
C10 As2 C9 97.10(19) . . ?
C8 As2 Fe1 108.18(11) . . ?
C10 As2 Fe1 124.66(14) . . ?
C9 As2 Fe1 121.35(13) . . ?
C12 As3 C11 96.41(19) . . ?
C12 As3 C13 99.18(16) . . ?
C11 As3 C13 103.22(18) . . ?
C12 As3 Fe1 121.86(12) . . ?
C11 As3 Fe1 124.51(14) . . ?
C13 As3 Fe1 107.74(11) . . ?
C18 As4 C20 99.46(17) . . ?
C18 As4 C19 102.88(17) . . ?
C20 As4 C19 99.32(18) . . ?
C18 As4 Fe1 109.22(11) . . ?
C20 As4 Fe1 122.10(12) . . ?
C19 As4 Fe1 120.52(12) . . ?
C23 As5 C22 100.41(16) . . ?
C23 As5 C21 102.14(17) . . ?
C22 As5 C21 97.74(17) . . ?
C23 As5 Fe1 108.59(11) . . ?
C22 As5 Fe1 122.65(12) . . ?
C21 As5 Fe1 121.77(12) . . ?
C30 As6 C28 103.71(16) . . ?
C30 As6 C29 96.91(17) . . ?
C28 As6 C29 98.57(17) . . ?
C30 As6 Fe1 122.21(12) . . ?
C28 As6 Fe1 108.45(11) . . ?
C29 As6 Fe1 123.24(12) . . ?
C32 As7 C31 99.62(18) . . ?
C32 As7 C33 99.02(17) . . ?
C31 As7 C33 104.09(18) . . ?
C32 As7 Fe2 122.06(13) . . ?
C31 As7 Fe2 119.53(13) . . ?
C33 As7 Fe2 109.45(12) . . ?
C39 As8 C40 99.06(18) . . ?
C39 As8 C38 98.05(16) . . ?
C40 As8 C38 104.73(17) . . ?
C39 As8 Fe2 121.34(12) . . ?
C40 As8 Fe2 121.08(12) . . ?
C38 As8 Fe2 109.26(11) . . ?
C43 As9 C42 98.05(18) . . ?
C43 As9 C41 104.04(18) . . ?
C42 As9 C41 99.50(19) . . ?
C43 As9 Fe2 108.66(12) . . ?
C42 As9 Fe2 121.72(14) . . ?
C41 As9 Fe2 121.35(13) . . ?
C49 As10 C48 98.02(16) . . ?
C49 As10 C50 97.28(18) . . ?
C48 As10 C50 104.77(17) . . ?
C49 As10 Fe2 120.91(12) . . ?
C48 As10 Fe2 109.69(11) . . ?
C50 As10 Fe2 122.56(12) . . ?
C53 As11 C51 97.67(17) . . ?
C53 As11 C52 105.02(17) . . ?
C51 As11 C52 97.21(18) . . ?
C53 As11 Fe2 108.39(12) . . ?
C51 As11 Fe2 123.84(13) . . ?
C52 As11 Fe2 121.13(13) . . ?
C58 As12 C59 97.79(19) . . ?
C58 As12 C60 103.87(19) . . ?
C59 As12 C60 97.50(19) . . ?
C58 As12 Fe2 108.79(12) . . ?
C59 As12 Fe2 124.51(14) . . ?
C60 As12 Fe2 120.62(13) . . ?
F2 B1 F1 109.9(4) . . ?
F2 B1 F4 111.0(4) . . ?
F1 B1 F4 108.9(4) . . ?
F2 B1 F3 109.7(4) . . ?
F1 B1 F3 109.0(4) . . ?
F4 B1 F3 108.4(4) . . ?
F5 B2 F7 110.2(4) . . ?
F5 B2 F6 111.0(4) . . ?
F7 B2 F6 108.7(4) . . ?
F5 B2 F8 111.0(4) . . ?
F7 B2 F8 107.9(4) . . ?
F6 B2 F8 107.8(4) . . ?
F11 B3 F10 109.4(4) . . ?
F11 B3 F12 106.7(4) . . ?
F10 B3 F12 111.0(4) . . ?
F11 B3 F9 97.7(5) . . ?
F10 B3 F9 110.3(4) . . ?
F12 B3 F9 120.5(6) . . ?
F11 B3 F9' 124.8(6) . . ?
F10 B3 F9' 107.5(4) . . ?
F12 B3 F9' 96.5(5) . . ?
F9 B3 F9' 30.2(3) . . ?
F13 B4 F14' 93.2(7) . . ?
F13 B4 F15 109.7(5) . . ?
F14' B4 F15 128.0(8) . . ?
F13 B4 F16 112.3(5) . . ?
F14' B4 F16 104.5(6) . . ?
F15 B4 F16 108.2(4) . . ?
F13 B4 F14 119.8(6) . . ?
F14' B4 F14 33.3(5) . . ?
F15 B4 F14 97.4(5) . . ?
F16 B4 F14 108.1(4) . . ?
C4 C3 C8 120.3(4) . . ?
C4 C3 As1 122.6(3) . . ?
C8 C3 As1 116.9(3) . . ?
C5 C4 C3 118.9(4) . . ?
C6 C5 C4 121.2(4) . . ?
C5 C6 C7 120.7(4) . . ?
C6 C7 C8 118.4(4) . . ?
C3 C8 C7 120.4(3) . . ?
C3 C8 As2 118.5(3) . . ?
C7 C8 As2 120.6(3) . . ?
C18 C13 C14 119.4(3) . . ?
C18 C13 As3 118.3(3) . . ?
C14 C13 As3 122.2(3) . . ?
C15 C14 C13 120.3(4) . . ?
C14 C15 C16 120.2(4) . . ?
C15 C16 C17 120.2(4) . . ?
C16 C17 C18 119.4(4) . . ?
C13 C18 C17 120.6(3) . . ?
C13 C18 As4 117.8(3) . . ?
C17 C18 As4 121.6(3) . . ?
C28 C23 C24 119.9(3) . . ?
C28 C23 As5 118.5(3) . . ?
C24 C23 As5 121.6(3) . . ?
C25 C24 C23 119.3(4) . . ?
C26 C25 C24 120.7(4) . . ?
C25 C26 C27 120.0(4) . . ?
C26 C27 C28 119.8(4) . . ?
C23 C28 C27 120.3(3) . . ?
C23 C28 As6 117.8(3) . . ?
C27 C28 As6 121.8(3) . . ?
C38 C33 C34 120.0(4) . . ?
C38 C33 As7 118.1(3) . . ?
C34 C33 As7 121.9(3) . . ?
C33 C34 C35 119.2(4) . . ?
C36 C35 C34 119.9(4) . . ?
C37 C36 C35 120.9(4) . . ?
C36 C37 C38 119.4(4) . . ?
C37 C38 C33 120.6(4) . . ?
C37 C38 As8 122.4(3) . . ?
C33 C38 As8 116.8(3) . . ?
C48 C43 C44 119.7(4) . . ?
C48 C43 As9 117.5(3) . . ?
C44 C43 As9 122.7(3) . . ?
C45 C44 C43 119.6(4) . . ?
C46 C45 C44 120.5(4) . . ?
C45 C46 C47 120.5(4) . . ?
C46 C47 C48 119.0(4) . . ?
C43 C48 C47 120.6(4) . . ?
C43 C48 As10 116.8(3) . . ?
C47 C48 As10 122.2(3) . . ?
C58 C53 C54 120.2(4) . . ?
C58 C53 As11 118.1(3) . . ?
C54 C53 As11 121.6(3) . . ?
C55 C54 C53 119.0(4) . . ?
C54 C55 C56 121.0(4) . . ?
C57 C56 C55 120.3(4) . . ?
C56 C57 C58 119.4(4) . . ?
C53 C58 C57 120.1(4) . . ?
C53 C58 As12 117.8(3) . . ?
C57 C58 As12 121.9(3) . . ?
As4 Fe1 As5 90.51(2) . . ?
As4 Fe1 As6 89.79(2) . . ?
As5 Fe1 As6 86.33(2) . . ?
As4 Fe1 As1 178.99(3) . . ?
As5 Fe1 As1 90.50(2) . . ?
As6 Fe1 As1 90.25(2) . . ?
As4 Fe1 As2 92.99(2) . . ?
As5 Fe1 As2 175.19(3) . . ?
As6 Fe1 As2 90.38(2) . . ?
As1 Fe1 As2 85.99(2) . . ?
As4 Fe1 As3 85.40(2) . . ?
As5 Fe1 As3 88.99(2) . . ?
As6 Fe1 As3 173.26(3) . . ?
As1 Fe1 As3 94.64(2) . . ?
As2 Fe1 As3 94.57(2) . . ?
As7 Fe2 As10 176.65(3) . . ?
As7 Fe2 As12 90.17(2) . . ?
As10 Fe2 As12 91.61(2) . . ?
As7 Fe2 As8 85.76(2) . . ?
As10 Fe2 As8 92.61(2) . . ?
As12 Fe2 As8 175.03(3) . . ?
As7 Fe2 As9 91.56(2) . . ?
As10 Fe2 As9 85.51(2) . . ?
As12 Fe2 As9 93.23(2) . . ?
As8 Fe2 As9 89.73(2) . . ?
As7 Fe2 As11 92.77(2) . . ?
As10 Fe2 As11 90.18(2) . . ?
As12 Fe2 As11 86.05(2) . . ?
As8 Fe2 As11 91.30(2) . . ?
As9 Fe2 As11 175.61(3) . . ?

loop_
_geom_bond_atom_site_label_1
_geom_bond_atom_site_label_2
_geom_bond_distance
_geom_bond_site_symmetry_2
_geom_bond_publ_flag
As1 C3 1.941(4) . ?
As1 C1 1.947(4) . ?
As1 C2 1.962(4) . ?
As1 Fe1 2.3660(6) . ?
As2 C8 1.943(4) . ?
As2 C10 1.947(4) . ?
As2 C9 1.952(4) . ?
As2 Fe1 2.3666(6) . ?
As3 C12 1.948(4) . ?
As3 C11 1.950(4) . ?
As3 C13 1.951(3) . ?
As3 Fe1 2.3844(6) . ?
As4 C18 1.931(4) . ?
As4 C20 1.939(4) . ?
As4 C19 1.947(4) . ?
As4 Fe1 2.3484(6) . ?
As5 C23 1.939(4) . ?
As5 C22 1.944(3) . ?
As5 C21 1.950(4) . ?
As5 Fe1 2.3547(6) . ?
As6 C30 1.948(4) . ?
As6 C28 1.948(4) . ?
As6 C29 1.953(4) . ?
As6 Fe1 2.3631(6) . ?
As7 C32 1.939(4) . ?
As7 C31 1.943(4) . ?
As7 C33 1.944(4) . ?
As7 Fe2 2.3470(6) . ?
As8 C39 1.945(4) . ?
As8 C40 1.951(4) . ?
As8 C38 1.959(4) . ?
As8 Fe2 2.3566(6) . ?
As9 C43 1.948(4) . ?
As9 C42 1.958(4) . ?
As9 C41 1.960(4) . ?
As9 Fe2 2.3596(7) . ?
As10 C49 1.943(4) . ?
As10 C48 1.943(4) . ?
As10 C50 1.958(4) . ?
As10 Fe2 2.3472(6) . ?
As11 C53 1.951(4) . ?
As11 C51 1.953(4) . ?
As11 C52 1.958(4) . ?
As11 Fe2 2.3676(6) . ?
As12 C58 1.947(4) . ?
As12 C59 1.950(4) . ?
As12 C60 1.953(4) . ?
As12 Fe2 2.3562(6) . ?
B1 F2 1.371(5) . ?
B1 F1 1.377(5) . ?
B1 F4 1.382(5) . ?
B1 F3 1.405(5) . ?
B2 F5 1.343(6) . ?
B2 F7 1.380(5) . ?
B2 F6 1.388(6) . ?
B2 F8 1.394(6) . ?
B3 F11 1.367(5) . ?
B3 F10 1.374(5) . ?
B3 F12 1.375(6) . ?
B3 F9 1.387(7) . ?
B3 F9' 1.425(9) . ?
B4 F13 1.309(6) . ?
B4 F14' 1.336(11) . ?
B4 F15 1.361(6) . ?
B4 F16 1.390(6) . ?
B4 F14 1.435(8) . ?
C3 C4 1.387(5) . ?
C3 C8 1.391(5) . ?
C4 C5 1.382(6) . ?
C5 C6 1.373(6) . ?
C6 C7 1.391(6) . ?
C7 C8 1.396(5) . ?
C13 C18 1.378(5) . ?
C13 C14 1.393(5) . ?
C14 C15 1.380(5) . ?
C15 C16 1.382(6) . ?
C16 C17 1.386(5) . ?
C17 C18 1.396(5) . ?
C23 C28 1.389(5) . ?
C23 C24 1.401(5) . ?
C24 C25 1.393(5) . ?
C25 C26 1.386(6) . ?
C26 C27 1.387(5) . ?
C27 C28 1.394(5) . ?
C33 C38 1.390(5) . ?
C33 C34 1.396(5) . ?
C34 C35 1.399(6) . ?
C35 C36 1.387(6) . ?
C36 C37 1.382(5) . ?
C37 C38 1.385(5) . ?
C43 C48 1.387(5) . ?
C43 C44 1.398(6) . ?
C44 C45 1.383(6) . ?
C45 C46 1.382(6) . ?
C46 C47 1.391(6) . ?
C47 C48 1.393(5) . ?
C53 C58 1.381(6) . ?
C53 C54 1.400(6) . ?
C54 C55 1.380(6) . ?
C55 C56 1.383(7) . ?
C56 C57 1.378(7) . ?
C57 C58 1.400(5) . ?

loop_
_geom_torsion_atom_site_label_1
_geom_torsion_atom_site_label_2
_geom_torsion_atom_site_label_3
_geom_torsion_atom_site_label_4
_geom_torsion
_geom_torsion_site_symmetry_1
_geom_torsion_site_symmetry_2
_geom_torsion_site_symmetry_3
_geom_torsion_site_symmetry_4
_geom_torsion_publ_flag
C1 As1 C3 C4 -61.2(4) . . . . ?
C2 As1 C3 C4 40.0(4) . . . . ?
Fe1 As1 C3 C4 169.6(3) . . . . ?
C1 As1 C3 C8 114.1(3) . . . . ?
C2 As1 C3 C8 -144.7(3) . . . . ?
Fe1 As1 C3 C8 -15.0(3) . . . . ?
C8 C3 C4 C5 -0.4(6) . . . . ?
As1 C3 C4 C5 174.8(3) . . . . ?
C3 C4 C5 C6 -2.1(7) . . . . ?
C4 C5 C6 C7 2.3(7) . . . . ?
C5 C6 C7 C8 -0.1(6) . . . . ?
C4 C3 C8 C7 2.6(6) . . . . ?
As1 C3 C8 C7 -172.8(3) . . . . ?
C4 C3 C8 As2 -169.8(3) . . . . ?
As1 C3 C8 As2 14.8(4) . . . . ?
C6 C7 C8 C3 -2.4(6) . . . . ?
C6 C7 C8 As2 169.9(3) . . . . ?
C10 As2 C8 C3 -142.2(3) . . . . ?
C9 As2 C8 C3 118.6(3) . . . . ?
Fe1 As2 C8 C3 -7.7(3) . . . . ?
C10 As2 C8 C7 45.4(4) . . . . ?
C9 As2 C8 C7 -53.8(3) . . . . ?
Fe1 As2 C8 C7 180.0(3) . . . . ?
C12 As3 C13 C18 131.1(3) . . . . ?
C11 As3 C13 C18 -130.1(3) . . . . ?
Fe1 As3 C13 C18 3.3(3) . . . . ?
C12 As3 C13 C14 -45.1(3) . . . . ?
C11 As3 C13 C14 53.8(3) . . . . ?
Fe1 As3 C13 C14 -172.9(3) . . . . ?
C18 C13 C14 C15 -0.7(6) . . . . ?
As3 C13 C14 C15 175.5(3) . . . . ?
C13 C14 C15 C16 0.1(6) . . . . ?
C14 C15 C16 C17 0.5(6) . . . . ?
C15 C16 C17 C18 -0.6(6) . . . . ?
C14 C13 C18 C17 0.5(6) . . . . ?
As3 C13 C18 C17 -175.7(3) . . . . ?
C14 C13 C18 As4 -177.8(3) . . . . ?
As3 C13 C18 As4 5.9(4) . . . . ?
C16 C17 C18 C13 0.1(6) . . . . ?
C16 C17 C18 As4 178.4(3) . . . . ?
C20 As4 C18 C13 116.3(3) . . . . ?
C19 As4 C18 C13 -141.7(3) . . . . ?
Fe1 As4 C18 C13 -12.6(3) . . . . ?
C20 As4 C18 C17 -62.0(3) . . . . ?
C19 As4 C18 C17 40.0(4) . . . . ?
Fe1 As4 C18 C17 169.1(3) . . . . ?
C22 As5 C23 C28 123.4(3) . . . . ?
C21 As5 C23 C28 -136.3(3) . . . . ?
Fe1 As5 C23 C28 -6.5(3) . . . . ?
C22 As5 C23 C24 -55.2(3) . . . . ?
C21 As5 C23 C24 45.1(3) . . . . ?
Fe1 As5 C23 C24 175.0(3) . . . . ?
C28 C23 C24 C25 0.2(5) . . . . ?
As5 C23 C24 C25 178.7(3) . . . . ?
C23 C24 C25 C26 0.0(6) . . . . ?
C24 C25 C26 C27 -0.6(6) . . . . ?
C25 C26 C27 C28 1.1(5) . . . . ?
C24 C23 C28 C27 0.3(5) . . . . ?
As5 C23 C28 C27 -178.3(3) . . . . ?
C24 C23 C28 As6 -175.8(3) . . . . ?
As5 C23 C28 As6 5.6(4) . . . . ?
C26 C27 C28 C23 -0.9(5) . . . . ?
C26 C27 C28 As6 175.0(3) . . . . ?
C30 As6 C28 C23 -133.5(3) . . . . ?
C29 As6 C28 C23 127.2(3) . . . . ?
Fe1 As6 C28 C23 -2.2(3) . . . . ?
C30 As6 C28 C27 50.5(3) . . . . ?
C29 As6 C28 C27 -48.8(3) . . . . ?
Fe1 As6 C28 C27 -178.2(3) . . . . ?
C32 As7 C33 C38 121.7(3) . . . . ?
C31 As7 C33 C38 -135.9(3) . . . . ?
Fe2 As7 C33 C38 -7.0(3) . . . . ?
C32 As7 C33 C34 -55.0(4) . . . . ?
C31 As7 C33 C34 47.4(4) . . . . ?
Fe2 As7 C33 C34 176.2(3) . . . . ?
C38 C33 C34 C35 -0.8(6) . . . . ?
As7 C33 C34 C35 175.8(3) . . . . ?
C33 C34 C35 C36 -0.7(6) . . . . ?
C34 C35 C36 C37 1.0(6) . . . . ?
C35 C36 C37 C38 0.2(6) . . . . ?
C36 C37 C38 C33 -1.8(6) . . . . ?
C36 C37 C38 As8 173.4(3) . . . . ?
C34 C33 C38 C37 2.1(6) . . . . ?
As7 C33 C38 C37 -174.7(3) . . . . ?
C34 C33 C38 As8 -173.3(3) . . . . ?
As7 C33 C38 As8 9.9(4) . . . . ?
C39 As8 C38 C37 -56.4(3) . . . . ?
C40 As8 C38 C37 45.2(4) . . . . ?
Fe2 As8 C38 C37 176.3(3) . . . . ?
C39 As8 C38 C33 119.0(3) . . . . ?
C40 As8 C38 C33 -139.4(3) . . . . ?
Fe2 As8 C38 C33 -8.3(3) . . . . ?
C42 As9 C43 C48 113.0(3) . . . . ?
C41 As9 C43 C48 -145.0(3) . . . . ?
Fe2 As9 C43 C48 -14.5(3) . . . . ?
C42 As9 C43 C44 -62.4(4) . . . . ?
C41 As9 C43 C44 39.5(4) . . . . ?
Fe2 As9 C43 C44 170.1(3) . . . . ?
C48 C43 C44 C45 -1.8(6) . . . . ?
As9 C43 C44 C45 173.6(3) . . . . ?
C43 C44 C45 C46 -1.9(6) . . . . ?
C44 C45 C46 C47 3.2(6) . . . . ?
C45 C46 C47 C48 -0.8(6) . . . . ?
C44 C43 C48 C47 4.2(6) . . . . ?
As9 C43 C48 C47 -171.4(3) . . . . ?
C44 C43 C48 As10 -168.8(3) . . . . ?
As9 C43 C48 As10 15.6(4) . . . . ?
C46 C47 C48 C43 -2.9(6) . . . . ?
C46 C47 C48 As10 169.7(3) . . . . ?
C49 As10 C48 C43 117.2(3) . . . . ?
C50 As10 C48 C43 -143.1(3) . . . . ?
Fe2 As10 C48 C43 -9.8(3) . . . . ?
C49 As10 C48 C47 -55.7(3) . . . . ?
C50 As10 C48 C47 44.0(3) . . . . ?
Fe2 As10 C48 C47 177.3(3) . . . . ?
C51 As11 C53 C58 123.8(3) . . . . ?
C52 As11 C53 C58 -136.6(3) . . . . ?
Fe2 As11 C53 C58 -5.8(3) . . . . ?
C51 As11 C53 C54 -52.1(3) . . . . ?
C52 As11 C53 C54 47.5(4) . . . . ?
Fe2 As11 C53 C54 178.3(3) . . . . ?
C58 C53 C54 C55 -0.6(6) . . . . ?
As11 C53 C54 C55 175.2(3) . . . . ?
C53 C54 C55 C56 -0.6(6) . . . . ?
C54 C55 C56 C57 0.8(6) . . . . ?
C55 C56 C57 C58 0.3(6) . . . . ?
C54 C53 C58 C57 1.7(6) . . . . ?
As11 C53 C58 C57 -174.3(3) . . . . ?
C54 C53 C58 As12 -173.8(3) . . . . ?
As11 C53 C58 As12 10.2(4) . . . . ?
C56 C57 C58 C53 -1.5(6) . . . . ?
C56 C57 C58 As12 173.8(3) . . . . ?
C59 As12 C58 C53 120.6(3) . . . . ?
C60 As12 C58 C53 -139.6(3) . . . . ?
Fe2 As12 C58 C53 -10.0(3) . . . . ?
C59 As12 C58 C57 -54.8(3) . . . . ?
C60 As12 C58 C57 45.0(3) . . . . ?
Fe2 As12 C58 C57 174.6(3) . . . . ?
C18 As4 Fe1 As5 -78.16(12) . . . . ?
C20 As4 Fe1 As5 166.75(16) . . . . ?
C19 As4 Fe1 As5 40.48(15) . . . . ?
C18 As4 Fe1 As6 -164.49(12) . . . . ?
C20 As4 Fe1 As6 80.42(16) . . . . ?
C19 As4 Fe1 As6 -45.85(15) . . . . ?
C18 As4 Fe1 As1 103.4(17) . . . . ?
C20 As4 Fe1 As1 -11.7(17) . . . . ?
C19 As4 Fe1 As1 -138.0(17) . . . . ?
C18 As4 Fe1 As2 105.14(12) . . . . ?
C20 As4 Fe1 As2 -9.95(16) . . . . ?
C19 As4 Fe1 As2 -136.22(15) . . . . ?
C18 As4 Fe1 As3 10.79(12) . . . . ?
C20 As4 Fe1 As3 -104.30(16) . . . . ?
C19 As4 Fe1 As3 129.43(15) . . . . ?
C23 As5 Fe1 As4 -86.07(11) . . . . ?
C22 As5 Fe1 As4 157.71(14) . . . . ?
C21 As5 Fe1 As4 31.91(15) . . . . ?
C23 As5 Fe1 As6 3.68(11) . . . . ?
C22 As5 Fe1 As6 -112.54(14) . . . . ?
C21 As5 Fe1 As6 121.67(15) . . . . ?
C23 As5 Fe1 As1 93.90(11) . . . . ?
C22 As5 Fe1 As1 -22.32(14) . . . . ?
C21 As5 Fe1 As1 -148.11(15) . . . . ?
C23 As5 Fe1 As2 50.7(3) . . . . ?
C22 As5 Fe1 As2 -65.5(4) . . . . ?
C21 As5 Fe1 As2 168.7(3) . . . . ?
C23 As5 Fe1 As3 -171.46(11) . . . . ?
C22 As5 Fe1 As3 72.31(14) . . . . ?
C21 As5 Fe1 As3 -53.48(15) . . . . ?
C30 As6 Fe1 As4 -150.53(15) . . . . ?
C28 As6 Fe1 As4 89.11(11) . . . . ?
C29 As6 Fe1 As4 -24.88(15) . . . . ?
C30 As6 Fe1 As5 118.94(15) . . . . ?
C28 As6 Fe1 As5 -1.42(11) . . . . ?
C29 As6 Fe1 As5 -115.41(15) . . . . ?
C30 As6 Fe1 As1 28.46(15) . . . . ?
C28 As6 Fe1 As1 -91.90(11) . . . . ?
C29 As6 Fe1 As1 154.11(15) . . . . ?
C30 As6 Fe1 As2 -57.54(15) . . . . ?
C28 As6 Fe1 As2 -177.90(11) . . . . ?
C29 As6 Fe1 As2 68.11(15) . . . . ?
C30 As6 Fe1 As3 165.1(3) . . . . ?
C28 As6 Fe1 As3 44.7(3) . . . . ?
C29 As6 Fe1 As3 -69.3(3) . . . . ?
C3 As1 Fe1 As4 9.3(17) . . . . ?
C1 As1 Fe1 As4 -104.7(17) . . . . ?
C2 As1 Fe1 As4 128.7(17) . . . . ?
C3 As1 Fe1 As5 -169.17(12) . . . . ?
C1 As1 Fe1 As5 76.83(15) . . . . ?
C2 As1 Fe1 As5 -49.78(15) . . . . ?
C3 As1 Fe1 As6 -82.83(12) . . . . ?
C1 As1 Fe1 As6 163.17(15) . . . . ?
C2 As1 Fe1 As6 36.55(15) . . . . ?
C3 As1 Fe1 As2 7.53(12) . . . . ?
C1 As1 Fe1 As2 -106.47(15) . . . . ?
C2 As1 Fe1 As2 126.92(15) . . . . ?
C3 As1 Fe1 As3 101.80(12) . . . . ?
C1 As1 Fe1 As3 -12.20(15) . . . . ?
C2 As1 Fe1 As3 -138.81(15) . . . . ?
C8 As2 Fe1 As4 178.46(11) . . . . ?
C10 As2 Fe1 As4 -58.61(19) . . . . ?
C9 As2 Fe1 As4 68.06(14) . . . . ?
C8 As2 Fe1 As5 41.7(4) . . . . ?
C10 As2 Fe1 As5 164.7(4) . . . . ?
C9 As2 Fe1 As5 -68.7(4) . . . . ?
C8 As2 Fe1 As6 88.65(11) . . . . ?
C10 As2 Fe1 As6 -148.42(18) . . . . ?
C9 As2 Fe1 As6 -21.74(14) . . . . ?
C8 As2 Fe1 As1 -1.57(11) . . . . ?
C10 As2 Fe1 As1 121.35(18) . . . . ?
C9 As2 Fe1 As1 -111.97(14) . . . . ?
C8 As2 Fe1 As3 -95.92(11) . . . . ?
C10 As2 Fe1 As3 27.01(19) . . . . ?
C9 As2 Fe1 As3 153.68(14) . . . . ?
C12 As3 Fe1 As4 -121.60(15) . . . . ?
C11 As3 Fe1 As4 112.49(17) . . . . ?
C13 As3 Fe1 As4 -8.26(11) . . . . ?
C12 As3 Fe1 As5 -31.00(15) . . . . ?
C11 As3 Fe1 As5 -156.92(17) . . . . ?
C13 As3 Fe1 As5 82.33(11) . . . . ?
C12 As3 Fe1 As6 -77.0(3) . . . . ?
C11 As3 Fe1 As6 157.0(3) . . . . ?
C13 As3 Fe1 As6 36.3(3) . . . . ?
C12 As3 Fe1 As1 59.42(15) . . . . ?
C11 As3 Fe1 As1 -66.50(18) . . . . ?
C13 As3 Fe1 As1 172.75(11) . . . . ?
C12 As3 Fe1 As2 145.76(15) . . . . ?
C11 As3 Fe1 As2 19.84(18) . . . . ?
C13 As3 Fe1 As2 -100.91(11) . . . . ?
C32 As7 Fe2 As10 -52.7(5) . . . . ?
C31 As7 Fe2 As10 -178(49) . . . . ?
C33 As7 Fe2 As10 62.0(5) . . . . ?
C32 As7 Fe2 As12 69.33(16) . . . . ?
C31 As7 Fe2 As12 -56.21(15) . . . . ?
C33 As7 Fe2 As12 -176.00(12) . . . . ?
C32 As7 Fe2 As8 -113.51(16) . . . . ?
C31 As7 Fe2 As8 120.94(15) . . . . ?
C33 As7 Fe2 As8 1.15(12) . . . . ?
C32 As7 Fe2 As9 -23.90(16) . . . . ?
C31 As7 Fe2 As9 -149.45(15) . . . . ?
C33 As7 Fe2 As9 90.76(12) . . . . ?
C32 As7 Fe2 As11 155.39(16) . . . . ?
C31 As7 Fe2 As11 29.84(15) . . . . ?
C33 As7 Fe2 As11 -89.95(12) . . . . ?
C49 As10 Fe2 As7 -83.5(5) . . . . ?
C48 As10 Fe2 As7 29.3(5) . . . . ?
C50 As10 Fe2 As7 152.7(5) . . . . ?
C49 As10 Fe2 As12 154.53(15) . . . . ?
C48 As10 Fe2 As12 -92.71(11) . . . . ?
C50 As10 Fe2 As12 30.65(16) . . . . ?
C49 As10 Fe2 As8 -22.83(15) . . . . ?
C48 As10 Fe2 As8 89.93(11) . . . . ?
C50 As10 Fe2 As8 -146.72(16) . . . . ?
C49 As10 Fe2 As9 -112.36(15) . . . . ?
C48 As10 Fe2 As9 0.40(11) . . . . ?
C50 As10 Fe2 As9 123.76(16) . . . . ?
C49 As10 Fe2 As11 68.48(15) . . . . ?
C48 As10 Fe2 As11 -178.76(11) . . . . ?
C50 As10 Fe2 As11 -55.40(16) . . . . ?
C58 As12 Fe2 As7 97.34(12) . . . . ?
C59 As12 Fe2 As7 -16.72(19) . . . . ?
C60 As12 Fe2 As7 -142.95(17) . . . . ?
C58 As12 Fe2 As10 -85.50(12) . . . . ?
C59 As12 Fe2 As10 160.44(18) . . . . ?
C60 As12 Fe2 As10 34.21(17) . . . . ?
C58 As12 Fe2 As8 62.5(3) . . . . ?
C59 As12 Fe2 As8 -51.6(4) . . . . ?
C60 As12 Fe2 As8 -177.8(4) . . . . ?
C58 As12 Fe2 As9 -171.09(12) . . . . ?
C59 As12 Fe2 As9 74.85(18) . . . . ?
C60 As12 Fe2 As9 -51.38(17) . . . . ?
C58 As12 Fe2 As11 4.57(12) . . . . ?
C59 As12 Fe2 As11 -109.49(18) . . . . ?
C60 As12 Fe2 As11 124.29(17) . . . . ?
C39 As8 Fe2 As7 -109.85(14) . . . . ?
C40 As8 Fe2 As7 124.54(15) . . . . ?
C38 As8 Fe2 As7 2.88(12) . . . . ?
C39 As8 Fe2 As10 73.08(14) . . . . ?
C40 As8 Fe2 As10 -52.53(15) . . . . ?
C38 As8 Fe2 As10 -174.20(12) . . . . ?
C39 As8 Fe2 As12 -74.9(4) . . . . ?
C40 As8 Fe2 As12 159.5(3) . . . . ?
C38 As8 Fe2 As12 37.8(3) . . . . ?
C39 As8 Fe2 As9 158.57(14) . . . . ?
C40 As8 Fe2 As9 32.96(15) . . . . ?
C38 As8 Fe2 As9 -88.71(12) . . . . ?
C39 As8 Fe2 As11 -17.17(14) . . . . ?
C40 As8 Fe2 As11 -142.78(15) . . . . ?
C38 As8 Fe2 As11 95.56(12) . . . . ?
C43 As9 Fe2 As7 -172.45(12) . . . . ?
C42 As9 Fe2 As7 75.05(16) . . . . ?
C41 As9 Fe2 As7 -52.08(15) . . . . ?
C43 As9 Fe2 As10 5.93(12) . . . . ?
C42 As9 Fe2 As10 -106.56(16) . . . . ?
C41 As9 Fe2 As10 126.30(15) . . . . ?
C43 As9 Fe2 As12 97.29(12) . . . . ?
C42 As9 Fe2 As12 -15.20(16) . . . . ?
C41 As9 Fe2 As12 -142.34(15) . . . . ?
C43 As9 Fe2 As8 -86.71(12) . . . . ?
C42 As9 Fe2 As8 160.80(16) . . . . ?
C41 As9 Fe2 As8 33.66(15) . . . . ?
C43 As9 Fe2 As11 16.9(4) . . . . ?
C42 As9 Fe2 As11 -95.6(4) . . . . ?
C41 As9 Fe2 As11 137.3(4) . . . . ?
C53 As11 Fe2 As7 -90.47(11) . . . . ?
C51 As11 Fe2 As7 156.42(15) . . . . ?
C52 As11 Fe2 As7 30.86(14) . . . . ?
C53 As11 Fe2 As10 91.10(11) . . . . ?
C51 As11 Fe2 As10 -22.00(15) . . . . ?
C52 As11 Fe2 As10 -147.56(14) . . . . ?
C53 As11 Fe2 As12 -0.50(11) . . . . ?
C51 As11 Fe2 As12 -113.60(15) . . . . ?
C52 As11 Fe2 As12 120.84(14) . . . . ?
C53 As11 Fe2 As8 -176.29(11) . . . . ?
C51 As11 Fe2 As8 70.61(15) . . . . ?
C52 As11 Fe2 As8 -54.95(14) . . . . ?
C53 As11 Fe2 As9 80.2(4) . . . . ?
C51 As11 Fe2 As9 -32.9(4) . . . . ?
C52 As11 Fe2 As9 -158.5(4) . . . . ?
